data_4508542
loop_
_publ_author_name
'Endo, Takatsugu'
'Masu, Hyuma'
'Fujii, Kozo'
'Morita, Takeshi'
'Seki, Hiroko'
'Sen, Sabyasachi'
'Nishikawa, Keiko'

_publ_section_title
;
 Determination of Missing Crystal Structures in the
 1-Alkyl-3-methylimidazolium Hexafluorophosphate Series: Implications on
 Structure--Property Relationships
;
_journal_issue 12
_journal_name_full 'Crystal Growth &amp; Design'
_journal_page_first 5383
_journal_paper_doi 10.1021/cg401293g
_journal_volume 13
_journal_year 2013
_chemical_formula_sum 'C7 H13 F6 N2 P'
_chemical_formula_weight 270.16
_chemical_name_systematic
; 
 ? 
;
_space_group_IT_number 14
_symmetry_cell_setting monoclinic
_symmetry_space_group_name_Hall '-P 2ybc'
_symmetry_space_group_name_H-M 'P 1 21/c 1'
_atom_sites_solution_hydrogens geom
_atom_sites_solution_primary direct
_atom_sites_solution_secondary difmap
_audit_creation_method SHELXL-97
_cell_angle_alpha 90.00
_cell_angle_beta 106.1050(10)
_cell_angle_gamma 90.00
_cell_formula_units_Z 4
_cell_length_a 8.5330(2)
_cell_length_b 10.0546(3)
_cell_length_c 13.6646(4)
_cell_measurement_reflns_used 5484
_cell_measurement_temperature 173
_cell_measurement_theta_max 70.40
_cell_measurement_theta_min 5.40
_cell_volume 1126.36(5)
_computing_cell_refinement 'APEX2 (Bruker AXS, 2006)'
_computing_data_collection 'APEX2 (Bruker AXS, 2006)'
_computing_data_reduction 'SAINT (Bruker AXS, 2004)'
_computing_molecular_graphics 'XSHEL (Bruker AXS,2002)'
_computing_publication_material 'XCIF (Bruker AXS, 2001)'
_computing_structure_refinement 'SHELXL-97 (Sheldrick, 1997)'
_computing_structure_solution 'SHELXS-97 (Sheldrick, 1997)'
_diffrn_ambient_temperature 173
_diffrn_detector_area_resol_mean 8.333
_diffrn_measured_fraction_theta_full 0.971
_diffrn_measured_fraction_theta_max 0.932
_diffrn_measurement_device_type 'Bruker APEXII CCD area detector'
_diffrn_measurement_method 'phi and omega scans'
_diffrn_radiation_monochromator 'Bruker Helios multilayer confocal mirror'
_diffrn_radiation_source 'Bruker TXS fine-focus rotating anode'
_diffrn_radiation_type CuK\a
_diffrn_radiation_wavelength 1.54178
_diffrn_reflns_av_R_equivalents 0.0232
_diffrn_reflns_av_sigmaI/netI 0.0180
_diffrn_reflns_limit_h_max 9
_diffrn_reflns_limit_h_min -10
_diffrn_reflns_limit_k_max 10
_diffrn_reflns_limit_k_min -12
_diffrn_reflns_limit_l_max 16
_diffrn_reflns_limit_l_min -16
_diffrn_reflns_number 7091
_diffrn_reflns_theta_full 67.00
_diffrn_reflns_theta_max 71.34
_diffrn_reflns_theta_min 5.40
_exptl_absorpt_coefficient_mu 2.788
_exptl_absorpt_correction_T_max 0.9727
_exptl_absorpt_correction_T_min 0.4884
_exptl_absorpt_correction_type empirical
_exptl_absorpt_process_details
;
SADABS Sheldrick 1996
;
_exptl_crystal_colour colourless
_exptl_crystal_density_diffrn 1.593
_exptl_crystal_density_method 'not measured'
_exptl_crystal_description plate
_exptl_crystal_F_000 552
_exptl_crystal_size_max 0.30
_exptl_crystal_size_mid 0.20
_exptl_crystal_size_min 0.01
_refine_diff_density_max 0.320
_refine_diff_density_min -0.222
_refine_diff_density_rms 0.059
_refine_ls_extinction_method none
_refine_ls_goodness_of_fit_ref 1.095
_refine_ls_hydrogen_treatment constr
_refine_ls_matrix_type full
_refine_ls_number_parameters 147
_refine_ls_number_reflns 2041
_refine_ls_number_restraints 0
_refine_ls_restrained_S_all 1.095
_refine_ls_R_factor_all 0.0409
_refine_ls_R_factor_gt 0.0389
_refine_ls_shift/su_max 0.000
_refine_ls_shift/su_mean 0.000
_refine_ls_structure_factor_coef Fsqd
_refine_ls_weighting_details 'calc w=1/[\s^2^(Fo^2^)+(0.0635P)^2^+0.5037P] where P=(Fo^2^+2Fc^2^)/3'
_refine_ls_weighting_scheme calc
_refine_ls_wR_factor_gt 0.1118
_refine_ls_wR_factor_ref 0.1138
_reflns_number_gt 1896
_reflns_number_total 2041
_reflns_threshold_expression >2sigma(I)
_cod_data_source_file cg401293g_si_003.cif
_cod_data_source_block u120106mas1
_cod_depositor_comments
;
The following automatic conversions were performed:

'_symmetry_cell_setting' value 'Monoclinic' changed to 'monoclinic'
according to /home/saulius/struct/CIF-dictionaries/cif_core.dic
dictionary named 'cif_core.dic' version 2.4.2 from 2011-04-26.

Automatic conversion script
Id: cif_fix_values 1891 2012-01-12 08:04:46Z andrius 
;
_cod_original_sg_symbol_H-M 'P2(1)/c  '
_cod_database_code 4508542

loop_
_symmetry_equiv_pos_as_xyz
'x, y, z'
'-x, y+1/2, -z+1/2'
'-x, -y, -z'
'x, -y-1/2, z-1/2'

loop_
_atom_site_label
_atom_site_type_symbol
_atom_site_fract_x
_atom_site_fract_y
_atom_site_fract_z
_atom_site_U_iso_or_equiv
_atom_site_adp_type
_atom_site_occupancy
_atom_site_symmetry_multiplicity
_atom_site_calc_flag
_atom_site_refinement_flags
C2 C 0.8151(2) 0.08441(18) 0.19874(14) 0.0353(4) Uani 1 1 d .
H2 H 0.9105 0.0312 0.2100 0.042 Uiso 1 1 calc R
C4 C 0.6309(3) 0.2365(2) 0.13894(16) 0.0474(5) Uani 1 1 d .
H4 H 0.5746 0.3095 0.1008 0.057 Uiso 1 1 calc R
C5 C 0.5815(3) 0.1633(2) 0.20737(17) 0.0497(5) Uani 1 1 d .
H5 H 0.4835 0.1748 0.2264 0.060 Uiso 1 1 calc R
C6 C 0.6989(3) -0.0303(2) 0.32314(16) 0.0526(6) Uani 1 1 d .
H6A H 0.7184 -0.1187 0.2987 0.079 Uiso 1 1 calc R
H6B H 0.5931 -0.0292 0.3381 0.079 Uiso 1 1 calc R
H6C H 0.7853 -0.0091 0.3852 0.079 Uiso 1 1 calc R
C7 C 0.8742(2) 0.2334(2) 0.06757(16) 0.0413(5) Uani 1 1 d .
H7A H 0.9800 0.1860 0.0841 0.050 Uiso 1 1 calc R
H7B H 0.8967 0.3295 0.0795 0.050 Uiso 1 1 calc R
C8 C 0.7850(3) 0.2109(2) -0.04303(16) 0.0454(5) Uani 1 1 d .
H8A H 0.6816 0.2618 -0.0597 0.054 Uiso 1 1 calc R
H8B H 0.8522 0.2462 -0.0857 0.054 Uiso 1 1 calc R
C9 C 0.7471(4) 0.0671(3) -0.0697(2) 0.0689(7) Uani 1 1 d .
H9A H 0.8483 0.0153 -0.0511 0.103 Uiso 1 1 calc R
H9B H 0.6957 0.0590 -0.1431 0.103 Uiso 1 1 calc R
H9C H 0.6725 0.0334 -0.0323 0.103 Uiso 1 1 calc R
F1 F 0.09193(17) 0.07538(13) 0.39597(11) 0.0589(4) Uani 1 1 d .
F2 F 0.23164(18) 0.23718(15) 0.49559(10) 0.0600(4) Uani 1 1 d .
F3 F 0.36265(16) 0.28568(16) 0.37819(12) 0.0652(4) Uani 1 1 d .
F4 F 0.22359(19) 0.1221(2) 0.27789(11) 0.0773(5) Uani 1 1 d .
F5 F 0.36763(18) 0.07753(15) 0.44053(13) 0.0700(5) Uani 1 1 d .
F6 F 0.08762(15) 0.28137(13) 0.33316(11) 0.0553(4) Uani 1 1 d .
N1 N 0.6990(2) 0.06898(15) 0.24446(12) 0.0371(4) Uani 1 1 d .
N3 N 0.77794(18) 0.18564(14) 0.13478(12) 0.0333(4) Uani 1 1 d .
P1 P 0.22828(5) 0.17977(5) 0.38710(3) 0.03419(19) Uani 1 1 d .

loop_
_atom_site_aniso_label
_atom_site_aniso_U_11
_atom_site_aniso_U_22
_atom_site_aniso_U_33
_atom_site_aniso_U_23
_atom_site_aniso_U_13
_atom_site_aniso_U_12
C2 0.0358(9) 0.0321(9) 0.0358(9) -0.0016(7) 0.0065(8) 0.0009(7)
C4 0.0502(12) 0.0520(12) 0.0443(11) 0.0087(9) 0.0205(10) 0.0190(9)
C5 0.0462(12) 0.0634(14) 0.0450(11) 0.0041(10) 0.0219(10) 0.0121(10)
C6 0.0773(15) 0.0412(11) 0.0432(11) 0.0022(9) 0.0231(11) -0.0106(10)
C7 0.0370(10) 0.0402(11) 0.0489(11) 0.0039(8) 0.0154(9) -0.0045(8)
C8 0.0433(11) 0.0538(12) 0.0430(11) 0.0116(9) 0.0186(9) 0.0039(9)
C9 0.0870(19) 0.0666(17) 0.0520(14) -0.0162(12) 0.0177(14) 0.0021(14)
F1 0.0569(8) 0.0453(7) 0.0679(9) 0.0128(6) 0.0066(7) -0.0133(6)
F2 0.0748(9) 0.0651(9) 0.0430(7) -0.0098(6) 0.0209(7) -0.0058(7)
F3 0.0438(7) 0.0854(10) 0.0643(9) 0.0210(7) 0.0115(6) -0.0167(7)
F4 0.0678(10) 0.1179(14) 0.0467(8) -0.0264(8) 0.0165(7) 0.0117(9)
F5 0.0555(8) 0.0652(9) 0.0767(10) 0.0047(7) -0.0026(7) 0.0255(7)
F6 0.0424(7) 0.0502(7) 0.0702(9) 0.0210(6) 0.0105(6) 0.0082(5)
N1 0.0466(9) 0.0338(8) 0.0314(8) -0.0034(6) 0.0116(7) -0.0049(6)
N3 0.0337(8) 0.0320(8) 0.0336(8) -0.0016(6) 0.0083(6) 0.0003(5)
P1 0.0320(3) 0.0378(3) 0.0325(3) 0.00260(17) 0.0084(2) 0.00329(17)

loop_
_atom_type_symbol
_atom_type_description
_atom_type_scat_dispersion_real
_atom_type_scat_dispersion_imag
_atom_type_scat_source
C C 0.0181 0.0091 'International Tables Vol C Tables 4.2.6.8 and 6.1.1.4'
H H 0.0000 0.0000 'International Tables Vol C Tables 4.2.6.8 and 6.1.1.4'
N N 0.0311 0.0180 'International Tables Vol C Tables 4.2.6.8 and 6.1.1.4'
F F 0.0727 0.0534 'International Tables Vol C Tables 4.2.6.8 and 6.1.1.4'
P P 0.2955 0.4335 'International Tables Vol C Tables 4.2.6.8 and 6.1.1.4'

loop_
_geom_angle_atom_site_label_1
_geom_angle_atom_site_label_2
_geom_angle_atom_site_label_3
_geom_angle
N1 C2 N3 109.24(17)
N1 C2 H2 125.4
N3 C2 H2 125.4
C5 C4 N3 106.94(18)
C5 C4 H4 126.5
N3 C4 H4 126.5
C4 C5 N1 107.30(18)
C4 C5 H5 126.3
N1 C5 H5 126.3
N1 C6 H6A 109.5
N1 C6 H6B 109.5
H6A C6 H6B 109.5
N1 C6 H6C 109.5
H6A C6 H6C 109.5
H6B C6 H6C 109.5
N3 C7 C8 111.25(16)
N3 C7 H7A 109.4
C8 C7 H7A 109.4
N3 C7 H7B 109.4
C8 C7 H7B 109.4
H7A C7 H7B 108.0
C9 C8 C7 113.67(19)
C9 C8 H8A 108.8
C7 C8 H8A 108.8
C9 C8 H8B 108.8
C7 C8 H8B 108.8
H8A C8 H8B 107.7
C8 C9 H9A 109.5
C8 C9 H9B 109.5
H9A C9 H9B 109.5
C8 C9 H9C 109.5
H9A C9 H9C 109.5
H9B C9 H9C 109.5
C2 N1 C5 108.18(16)
C2 N1 C6 125.45(18)
C5 N1 C6 126.35(18)
C2 N3 C4 108.33(16)
C2 N3 C7 126.20(16)
C4 N3 C7 125.44(17)
F2 P1 F5 89.36(9)
F2 P1 F4 179.61(8)
F5 P1 F4 90.92(9)
F2 P1 F6 90.86(8)
F5 P1 F6 179.56(9)
F4 P1 F6 88.86(9)
F2 P1 F3 90.08(8)
F5 P1 F3 90.28(8)
F4 P1 F3 90.20(10)
F6 P1 F3 90.10(8)
F2 P1 F1 89.59(8)
F5 P1 F1 90.46(8)
F4 P1 F1 90.13(9)
F6 P1 F1 89.16(7)
F3 P1 F1 179.19(8)

loop_
_geom_bond_atom_site_label_1
_geom_bond_atom_site_label_2
_geom_bond_distance
C2 N1 1.319(3)
C2 N3 1.322(2)
C2 H2 0.9500
C4 C5 1.346(3)
C4 N3 1.370(2)
C4 H4 0.9500
C5 N1 1.370(3)
C5 H5 0.9500
C6 N1 1.467(3)
C6 H6A 0.9800
C6 H6B 0.9800
C6 H6C 0.9800
C7 N3 1.472(2)
C7 C8 1.509(3)
C7 H7A 0.9900
C7 H7B 0.9900
C8 C9 1.504(3)
C8 H8A 0.9900
C8 H8B 0.9900
C9 H9A 0.9800
C9 H9B 0.9800
C9 H9C 0.9800
F1 P1 1.5964(13)
F2 P1 1.5837(13)
F3 P1 1.5940(13)
F4 P1 1.5912(14)
F5 P1 1.5881(13)
F6 P1 1.5927(12)
